data_7247707
loop_
_publ_author_name
'Por\;eba, Tomasz'
'Kicior, Inga'

_publ_section_title
;
 Pressure-freezing of dodecane: exploring the crystal structures,
 formation kinetics and phase diagrams for colossal barocaloric effects in
 n-alkanes
;
_journal_issue 47
_journal_name_full 'RSC Advances'
_journal_page_first 33305
_journal_page_last 33317
_journal_paper_doi 10.1039/D3RA06957E
_journal_volume 13
_journal_year 2023
_chemical_formula_moiety 'C11 H24'
_chemical_formula_sum 'C11 H24'
_chemical_formula_weight 156.30
_chemical_name_common undecane
_chemical_name_systematic n-undecane
_space_group_crystal_system triclinic
_space_group_IT_number 2
_space_group_name_Hall '-P 1'
_space_group_name_H-M_alt 'P -1'
_atom_sites_solution_hydrogens geom
_atom_sites_solution_primary dual
_audit_creation_date 2023-07-12
_audit_creation_method
;
Olex2 1.3
(compiled 2020.11.12 svn.r5f609507 for OlexSys, GUI svn.r6408)
;
_audit_update_record
;
2023-07-12 deposited with the CCDC.	2023-11-03 downloaded from the CCDC.
;
_cell_angle_alpha 93.609(19)
_cell_angle_beta 90.41(2)
_cell_angle_gamma 107.274(9)
_cell_formula_units_Z 2
_cell_length_a 4.1808(5)
_cell_length_b 4.7113(3)
_cell_length_c 29.53(2)
_cell_measurement_pressure 170000
_cell_measurement_reflns_used 147
_cell_measurement_temperature 295
_cell_measurement_theta_max 16.1090
_cell_measurement_theta_min 2.6160
_cell_volume 554.1(4)
_computing_cell_refinement 'CrysAlisPro 1.171.42.67a (Rigaku OD, 2022)'
_computing_data_collection 'CrysAlisPro 1.171.42.67a (Rigaku OD, 2022)'
_computing_data_reduction 'CrysAlisPro 1.171.42.67a (Rigaku OD, 2022)'
_computing_molecular_graphics 'Olex2 1.3 (Dolomanov et al., 2009)'
_computing_publication_material 'Olex2 1.3 (Dolomanov et al., 2009)'
_computing_structure_refinement 'SHELXL 2017/1 (Sheldrick, 2015)'
_computing_structure_solution 'SHELXT  (Sheldrick, 2015)'
_diffrn_ambient_environment Helium
_diffrn_ambient_pressure 170000
_diffrn_ambient_temperature 295
_diffrn_detector 'Hybrid Pixel Array Detector'
_diffrn_detector_area_resol_mean 13.3333
_diffrn_detector_type 'Eiger 9M CdTe'
_diffrn_measured_fraction_theta_full 0.268
_diffrn_measured_fraction_theta_max 0.261
_diffrn_measurement_details
;
List of Runs (angles in degrees, time in seconds):

  # Type    Start    End  Width  t~exp~   \w     \q     \k     \f   Frames
#--------------------------------------------------------------------------
  1  \w    -32.00  32.00   0.50    1.00    --    0.00   0.00   0.00  128
;
_diffrn_measurement_device 'abstract diffractometer'
_diffrn_measurement_device_type 'esperanto-CrysAlisPro-abstract goniometer imported esperanto images'
_diffrn_measurement_method '\w scans'
_diffrn_measurement_specimen_support 'diamond anvil cell'
_diffrn_orient_matrix_type 'CrysAlisPro convention (1999,Acta A55,543-557)'
_diffrn_orient_matrix_UB_11 -0.0134237000
_diffrn_orient_matrix_UB_12 0.0048137000
_diffrn_orient_matrix_UB_13 0.0137352000
_diffrn_orient_matrix_UB_21 -0.0273326000
_diffrn_orient_matrix_UB_22 -0.0911428000
_diffrn_orient_matrix_UB_23 -0.0001327000
_diffrn_orient_matrix_UB_31 0.0981195000
_diffrn_orient_matrix_UB_32 0.0037707000
_diffrn_orient_matrix_UB_33 0.0022379000
_diffrn_radiation_monochromator synchrotron
_diffrn_radiation_probe x-ray
_diffrn_radiation_type synchrotron
_diffrn_radiation_wavelength 0.410
_diffrn_reflns_av_R_equivalents 0.0054
_diffrn_reflns_av_unetI/netI 0.0122
_diffrn_reflns_Laue_measured_fraction_full 0.268
_diffrn_reflns_Laue_measured_fraction_max 0.261
_diffrn_reflns_limit_h_max 4
_diffrn_reflns_limit_h_min -5
_diffrn_reflns_limit_k_max 5
_diffrn_reflns_limit_k_min -5
_diffrn_reflns_limit_l_max 16
_diffrn_reflns_limit_l_min -12
_diffrn_reflns_number 867
_diffrn_reflns_point_group_measured_fraction_full 0.268
_diffrn_reflns_point_group_measured_fraction_max 0.261
_diffrn_reflns_theta_full 14.241
_diffrn_reflns_theta_max 14.802
_diffrn_reflns_theta_min 2.618
_diffrn_source synchrotron
_exptl_absorpt_coefficient_mu 0.025
_exptl_absorpt_correction_T_max 1.00000
_exptl_absorpt_correction_T_min 0.58199
_exptl_absorpt_correction_type none
_exptl_absorpt_process_details
;
CrysAlisPro 1.171.42.67a (Rigaku Oxford Diffraction, 2022)
Empirical absorption correction using spherical harmonics,
implemented in SCALE3 ABSPACK scaling algorithm.
;
_exptl_crystal_colour colourless
_exptl_crystal_colour_primary colourless
_exptl_crystal_density_diffrn 0.937
_exptl_crystal_description plate
_exptl_crystal_F_000 180
_exptl_crystal_recrystallization_method 'in-situ recrystallization from melt at high pressure in diamond anvil cell'
_exptl_crystal_size_max 0.22
_exptl_crystal_size_mid 0.12
_exptl_crystal_size_min 0.02
_refine_diff_density_max 0.072
_refine_diff_density_min -0.070
_refine_diff_density_rms 0.023
_refine_ls_extinction_method none
_refine_ls_goodness_of_fit_ref 0.995
_refine_ls_hydrogen_treatment constr
_refine_ls_matrix_type full
_refine_ls_number_parameters 102
_refine_ls_number_reflns 586
_refine_ls_number_restraints 80
_refine_ls_restrained_S_all 0.972
_refine_ls_R_factor_all 0.1045
_refine_ls_R_factor_gt 0.0539
_refine_ls_shift/su_max 0.000
_refine_ls_shift/su_mean 0.000
_refine_ls_structure_factor_coef Fsqd
_refine_ls_weighting_details 'w=1/[\s^2^(Fo^2^)+(0.1112P)^2^] where P=(Fo^2^+2Fc^2^)/3'
_refine_ls_weighting_scheme calc
_refine_ls_wR_factor_gt 0.1564
_refine_ls_wR_factor_ref 0.1951
_reflns_Friedel_coverage 0.000
_reflns_number_gt 253
_reflns_number_total 586
_reflns_threshold_expression 'I > 2\s(I)'
_cod_data_source_file d3ra06957e3.cif
_cod_data_source_block undecane
_cod_depositor_comments
;
The following automatic conversions were performed:

data name '_diffrn_measurement_specimen_suport' was replaced with
'_diffrn_measurement_specimen_support' as specified in the
replacement file 'data/replacement-values/replacement_tags.lst'.

Automatic conversion script
Id: cif_correct_tags 9268 2022-04-12 08:56:07Z antanas 
;
_cod_database_code 7247707
_shelx_shelxl_version_number 2017/1
_shelx_space_group_comment
;
The symmetry employed for this shelxl refinement is uniquely defined
by the following loop, which should always be used as a source of
symmetry information in preference to the above space-group names.
They are only intended as comments.
;
_shelx_estimated_absorpt_t_max 0.999
_shelx_estimated_absorpt_t_min 0.994
_diffrn_orient_matrix_axis[1] matrixX
_diffrn_orient_matrix_axis[2] matrixY
_diffrn_orient_matrix_axis[3] matrixZ
_reflns_odcompleteness_completeness 15.49
_reflns_odcompleteness_iscentric 1
_reflns_odcompleteness_theta 21.01
_olex2_refinement_description
;
1. Fixed Uiso
 At 1.2 times of:
  All C(H,H) groups
 At 1.5 times of:
  All C(H,H,H) groups
2. Restrained distances
 C11-C10 = C9-C10 = C9-C8 = C8-C7 = C7-C6 = C6-C5 = C5-C4 = C4-C3 = C3-C2 = C2-
 C1
 1.52 with sigma of 0.005
 C1-C2 \\sim C2-C3
 with sigma of 0.02
 C9-C10 \\sim C10-C11
 with sigma of 0.02
 C3-C4 \\sim C4-C5
 with sigma of 0.02
 C5-C6 \\sim C6-C7
 with sigma of 0.02
 C7-C8 \\sim C8-C9
 with sigma of 0.02
 C9-C8 \\sim C8-C7
 with sigma of 0.02
 C7-C6 \\sim C7-C8
 with sigma of 0.02
 C10-C9 \\sim C9-C8
 with sigma of 0.02
 C5-C6 \\sim C5-C4
 with sigma of 0.02
 C3-C4 \\sim C2-C3
 with sigma of 0.02
3. Rigid bond restraints
 C1, C2, C3, C4, C5, C6, C7, C8, C9, C10, C11
 with sigma for 1-2 distances of 0.01 and sigma for 1-3 distances of 0.01
4. Uiso/Uaniso restraints and constraints
Uanis(C11) \\sim Ueq: with sigma of 0.01 and sigma for terminal atoms of 0.02
5.a Secondary CH2 refined with riding coordinates:
 C6(H6A,H6B), C4(H4A,H4B), C8(H8A,H8B), C3(H3A,H3B), C9(H9A,H9B), C10(H10A,
 H10B), C7(H7A,H7B), C5(H5A,H5B), C2(H2A,H2B)
5.b Idealised Me refined as rotating group:
 C1(H1A,H1B,H1C), C11(H11A,H11B,H11C)
;
_olex2_exptl_crystal_mounting_method DAC
_olex2_submission_special_instructions 'No special instructions were received'
_oxdiff_exptl_absorpt_empirical_details
;
Empirical correction (ABSPACK) includes:
- Absorption correction using spherical harmonics
- Frame scaling
;
_oxdiff_exptl_absorpt_empirical_full_max 1.425
_oxdiff_exptl_absorpt_empirical_full_min 0.756

loop_
_space_group_symop_operation_xyz
'x, y, z'
'-x, -y, -z'

loop_
_atom_site_label
_atom_site_type_symbol
_atom_site_fract_x
_atom_site_fract_y
_atom_site_fract_z
_atom_site_U_iso_or_equiv
_atom_site_adp_type
_atom_site_occupancy
_atom_site_site_symmetry_order
_atom_site_calc_flag
_atom_site_refinement_flags_posn
_atom_site_refinement_flags_adp
_atom_site_refinement_flags_occupancy
_atom_site_disorder_assembly
_atom_site_disorder_group
C6 C 0.2606(8) 0.5578(7) 0.7458(2) 0.053(4) Uani 1 1 d D U . . .
H6A H 0.045131 0.419585 0.736254 0.063 Uiso 1 1 calc R U . . .
H6B H 0.408819 0.441190 0.752688 0.063 Uiso 1 1 calc R U . . .
C4 C 0.4489(8) 0.5739(7) 0.6639(2) 0.058(4) Uani 1 1 d D U . . .
H4A H 0.233964 0.435730 0.654053 0.069 Uiso 1 1 calc R U . . .
H4B H 0.596829 0.456997 0.670734 0.069 Uiso 1 1 calc R U . . .
C8 C 0.0760(8) 0.5453(8) 0.8278(2) 0.057(4) Uani 1 1 d D U . . .
H8A H -0.140121 0.407167 0.818378 0.068 Uiso 1 1 calc R U . . .
H8B H 0.224040 0.428623 0.834638 0.068 Uiso 1 1 calc R U . . .
C3 C 0.5915(8) 0.7619(7) 0.6250(2) 0.055(4) Uani 1 1 d D U . . .
H3A H 0.806955 0.899292 0.634783 0.066 Uiso 1 1 calc R U . . .
H3B H 0.444290 0.879819 0.618296 0.066 Uiso 1 1 calc R U . . .
C9 C 0.0335(8) 0.7221(7) 0.8703(3) 0.057(4) Uani 1 1 d D U . . .
H9A H -0.116263 0.837285 0.863503 0.069 Uiso 1 1 calc R U . . .
H9B H 0.249200 0.861696 0.879514 0.069 Uiso 1 1 calc R U . . .
C10 C -0.1029(10) 0.5371(9) 0.9097(3) 0.069(4) Uani 1 1 d D U . . .
H10A H 0.045510 0.420334 0.916375 0.083 Uiso 1 1 calc R U . . .
H10B H -0.319781 0.399108 0.900694 0.083 Uiso 1 1 calc R U . . .
C7 C 0.2156(8) 0.7317(7) 0.7886(2) 0.053(4) Uani 1 1 d D U . . .
H7A H 0.067030 0.847894 0.781785 0.063 Uiso 1 1 calc R U . . .
H7B H 0.431074 0.870378 0.798145 0.063 Uiso 1 1 calc R U . . .
C5 C 0.4011(7) 0.7449(7) 0.7069(2) 0.054(4) Uani 1 1 d D U . . .
H5A H 0.615858 0.883800 0.716653 0.065 Uiso 1 1 calc R U . . .
H5B H 0.252284 0.860960 0.700097 0.065 Uiso 1 1 calc R U . . .
C1 C 0.7868(11) 0.7822(8) 0.5427(3) 0.074(5) Uani 1 1 d D U . . .
H1A H 0.816059 0.656339 0.517242 0.112 Uiso 1 1 calc R U . . .
H1B H 0.999874 0.918853 0.552348 0.112 Uiso 1 1 calc R U . . .
H1C H 0.638123 0.891700 0.534141 0.112 Uiso 1 1 calc R U . . .
C2 C 0.6384(9) 0.5917(8) 0.5815(2) 0.063(4) Uani 1 1 d D U . . .
H2A H 0.422397 0.456727 0.571345 0.076 Uiso 1 1 calc R U . . .
H2B H 0.782860 0.471420 0.588202 0.076 Uiso 1 1 calc R U . . .
C11 C -0.1419(12) 0.7158(9) 0.9527(3) 0.084(5) Uani 1 1 d D U . . .
H11A H -0.289279 0.831777 0.946611 0.126 Uiso 1 1 calc R U . . .
H11B H 0.073257 0.846119 0.962889 0.126 Uiso 1 1 calc R U . . .
H11C H -0.234253 0.582636 0.975783 0.126 Uiso 1 1 calc R U . . .

loop_
_atom_site_aniso_label
_atom_site_aniso_U_11
_atom_site_aniso_U_22
_atom_site_aniso_U_33
_atom_site_aniso_U_23
_atom_site_aniso_U_13
_atom_site_aniso_U_12
C6 0.065(2) 0.0488(15) 0.042(12) -0.002(4) -0.003(4) 0.0144(13)
C4 0.071(2) 0.0489(17) 0.051(13) -0.005(3) 0.000(4) 0.0151(14)
C8 0.067(2) 0.0510(16) 0.049(13) 0.002(3) 0.016(4) 0.0136(13)
C3 0.067(2) 0.0495(16) 0.047(13) -0.002(4) -0.001(5) 0.0155(14)
C9 0.073(2) 0.0569(17) 0.040(13) 0.006(4) 0.009(5) 0.0159(15)
C10 0.086(3) 0.075(2) 0.048(14) 0.009(4) 0.020(5) 0.0253(19)
C7 0.066(2) 0.0485(16) 0.041(12) 0.002(3) 0.005(4) 0.0150(13)
C5 0.065(2) 0.0480(16) 0.046(13) -0.003(4) 0.006(5) 0.0139(14)
C1 0.091(2) 0.079(2) 0.052(15) 0.003(4) 0.017(5) 0.0231(16)
C2 0.076(2) 0.0600(19) 0.051(14) -0.001(4) -0.003(5) 0.0166(15)
C11 0.113(3) 0.115(3) 0.034(14) 0.025(5) 0.019(7) 0.047(2)

loop_
_atom_type_symbol
_atom_type_description
_atom_type_scat_dispersion_real
_atom_type_scat_dispersion_imag
_atom_type_scat_source
C C -0.0011 0.0005 'International Tables Vol C Tables 4.2.6.8 and 6.1.1.4'
H H 0.0000 0.0000 'International Tables Vol C Tables 4.2.6.8 and 6.1.1.4'

loop_
_axis.id
_axis.type
_axis.equipment
_axis.parity
_axis.depends_on
_axis.zero
_axis.vector[1]
_axis.vector[2]
_axis.vector[3]
source . source . . . 1.00000000 0.00000000 0.00000000
omega rotation goniometer -1 . -0.00106000 0.00000000 0.00000000 1.00000000
kappa rotation goniometer -1 omega 0.00000000 -0.76604444 0.00000000 0.64278761
phi rotation goniometer -1 kappa . 0.00000000 0.00000000 1.00000000
theta rotation goniometer -1 . 0.00200000 0.00000000 0.00000000 1.00000000
matrixX general general . phi . 1.00000000 0.00000000 0.00000000
matrixY general general . phi . 0.00000000 1.00000000 0.00000000
matrixZ general general . phi . 0.00000000 0.00000000 1.00000000
dacX translation general . phi . 0.00000000 1.00000000 0.00000000
dacY translation general . phi . -1.00000000 0.00000000 0.00000000
dacZ translation general . phi . 0.00000000 0.00000000 1.00000000

loop_
_geom_angle_atom_site_label_1
_geom_angle_atom_site_label_2
_geom_angle_atom_site_label_3
_geom_angle
_geom_angle_site_symmetry_1
_geom_angle_site_symmetry_3
_geom_angle_publ_flag
H6A C6 H6B 107.5 . . ?
C7 C6 H6A 108.6 . . ?
C7 C6 H6B 108.6 . . ?
C7 C6 C5 114.8(3) . . ?
C5 C6 H6A 108.6 . . ?
C5 C6 H6B 108.6 . . ?
H4A C4 H4B 107.5 . . ?
C3 C4 H4A 108.4 . . ?
C3 C4 H4B 108.4 . . ?
C5 C4 H4A 108.4 . . ?
C5 C4 H4B 108.4 . . ?
C5 C4 C3 115.3(3) . . ?
H8A C8 H8B 107.6 . . ?
C9 C8 H8A 108.7 . . ?
C9 C8 H8B 108.7 . . ?
C9 C8 C7 114.4(3) . . ?
C7 C8 H8A 108.7 . . ?
C7 C8 H8B 108.7 . . ?
C4 C3 H3A 108.4 . . ?
C4 C3 H3B 108.4 . . ?
C4 C3 C2 115.7(3) . . ?
H3A C3 H3B 107.4 . . ?
C2 C3 H3A 108.4 . . ?
C2 C3 H3B 108.4 . . ?
C8 C9 H9A 108.6 . . ?
C8 C9 H9B 108.6 . . ?
C8 C9 C10 114.6(3) . . ?
H9A C9 H9B 107.6 . . ?
C10 C9 H9A 108.6 . . ?
C10 C9 H9B 108.6 . . ?
C9 C10 H10A 108.6 . . ?
C9 C10 H10B 108.6 . . ?
C9 C10 C11 114.5(4) . . ?
H10A C10 H10B 107.6 . . ?
C11 C10 H10A 108.6 . . ?
C11 C10 H10B 108.6 . . ?
C6 C7 C8 115.0(3) . . ?
C6 C7 H7A 108.5 . . ?
C6 C7 H7B 108.5 . . ?
C8 C7 H7A 108.5 . . ?
C8 C7 H7B 108.5 . . ?
H7A C7 H7B 107.5 . . ?
C6 C5 C4 115.4(3) . . ?
C6 C5 H5A 108.4 . . ?
C6 C5 H5B 108.4 . . ?
C4 C5 H5A 108.4 . . ?
C4 C5 H5B 108.4 . . ?
H5A C5 H5B 107.5 . . ?
H1A C1 H1B 109.5 . . ?
H1A C1 H1C 109.5 . . ?
H1B C1 H1C 109.5 . . ?
C2 C1 H1A 109.5 . . ?
C2 C1 H1B 109.5 . . ?
C2 C1 H1C 109.5 . . ?
C3 C2 C1 115.4(3) . . ?
C3 C2 H2A 108.4 . . ?
C3 C2 H2B 108.4 . . ?
C1 C2 H2A 108.4 . . ?
C1 C2 H2B 108.4 . . ?
H2A C2 H2B 107.5 . . ?
C10 C11 H11A 109.5 . . ?
C10 C11 H11B 109.5 . . ?
C10 C11 H11C 109.5 . . ?
H11A C11 H11B 109.5 . . ?
H11A C11 H11C 109.5 . . ?
H11B C11 H11C 109.5 . . ?

loop_
_geom_bond_atom_site_label_1
_geom_bond_atom_site_label_2
_geom_bond_distance
_geom_bond_site_symmetry_2
_geom_bond_publ_flag
C6 H6A 0.9700 . ?
C6 H6B 0.9700 . ?
C6 C7 1.506(5) . ?
C6 C5 1.508(5) . ?
C4 H4A 0.9700 . ?
C4 H4B 0.9700 . ?
C4 C3 1.512(5) . ?
C4 C5 1.508(5) . ?
C8 H8A 0.9700 . ?
C8 H8B 0.9700 . ?
C8 C9 1.505(5) . ?
C8 C7 1.510(5) . ?
C3 H3A 0.9700 . ?
C3 H3B 0.9700 . ?
C3 C2 1.516(5) . ?
C9 H9A 0.9700 . ?
C9 H9B 0.9700 . ?
C9 C10 1.510(5) . ?
C10 H10A 0.9700 . ?
C10 H10B 0.9700 . ?
C10 C11 1.514(5) . ?
C7 H7A 0.9700 . ?
C7 H7B 0.9700 . ?
C5 H5A 0.9700 . ?
C5 H5B 0.9700 . ?
C1 H1A 0.9600 . ?
C1 H1B 0.9600 . ?
C1 H1C 0.9600 . ?
C1 C2 1.519(5) . ?
C2 H2A 0.9700 . ?
C2 H2B 0.9700 . ?
C11 H11A 0.9600 . ?
C11 H11B 0.9600 . ?
C11 H11C 0.9600 . ?

loop_
_geom_torsion_atom_site_label_1
_geom_torsion_atom_site_label_2
_geom_torsion_atom_site_label_3
_geom_torsion_atom_site_label_4
_geom_torsion
_geom_torsion_site_symmetry_1
_geom_torsion_site_symmetry_2
_geom_torsion_site_symmetry_3
_geom_torsion_site_symmetry_4
_geom_torsion_publ_flag
C4 C3 C2 C1 -179.1(3) . . . . ?
C8 C9 C10 C11 179.4(4) . . . . ?
C3 C4 C5 C6 -179.7(3) . . . . ?
C9 C8 C7 C6 179.8(3) . . . . ?
C7 C6 C5 C4 179.8(3) . . . . ?
C7 C8 C9 C10 -179.4(3) . . . . ?
C5 C6 C7 C8 -179.8(3) . . . . ?
C5 C4 C3 C2 -179.6(3) . . . . ?
